data_4322941
loop_
_publ_author_name
'Gerd W. Rabe'
'Henrike Heise'
'Glenn P. A. Yap'
'Louise M. Liable-Sands'
'Ilia A. Guzei'
'Arnold L. Rheingold'

_publ_contact_author
;
        Rabe, Gerd W.
        Technische Universitat Munchen
        Anorganisch-Chemisches Institut
        Lichtenbergstr. 4
        85747 Garching
;
_publ_contact_author_email g.rabe@lrz.tu-muenchen.de
_publ_contact_author_fax 011-49-89-3209-3125
_publ_contact_author_phone 011-49-89-3209-3085
_publ_section_title
;
 Molecular Structures of the Heavier Alkali Metal Salts of
 Supermesitylphosphane: A Systematic Investigation
;
_journal_name_full 'Inorganic Chemistry'
_journal_page_first 4235
_journal_page_last 4245
_journal_paper_doi 10.1021/ic971178y
_journal_volume 37
_journal_year 1998
_chemical_formula_sum 'C46.6 H75.2 Cs2 O0.9 P2'
_chemical_formula_weight 977.63
_chemical_name_systematic
; 
 (5) . toluene 
;
_space_group_IT_number 14
_symmetry_cell_setting monoclinic
_symmetry_space_group_name_Hall '-P 2ybc'
_symmetry_space_group_name_H-M 'P 1 21/c 1'
_atom_sites_solution_hydrogens geom
_atom_sites_solution_primary direct
_atom_sites_solution_secondary difmap
_audit_creation_method SHELXL
_cell_angle_alpha 90.00
_cell_angle_beta 91.525(15)
_cell_angle_gamma 90.00
_cell_formula_units_Z 4
_cell_length_a 15.039(2)
_cell_length_b 16.152(3)
_cell_length_c 20.967(5)
_cell_measurement_reflns_used 25
_cell_measurement_temperature 243(2)
_cell_measurement_theta_max 12.5
_cell_measurement_theta_min 7.5
_cell_volume 5091.3(17)
_computing_cell_refinement 'Siemens P4'
_computing_data_collection 'Siemens P4'
_computing_data_reduction XSCANS
_computing_molecular_graphics XP
_computing_publication_material XCIF
_computing_structure_refinement 'SHELXL-5.03 (Sheldrick, 1994)'
_computing_structure_solution 'SHELXS-5.03 (Sheldrick, 1994)'
_diffrn_ambient_temperature 243(2)
_diffrn_measurement_device 'Siemens P4'
_diffrn_measurement_method omega
_diffrn_radiation_monochromator graphite
_diffrn_radiation_source 'fine-focus sealed tube'
_diffrn_radiation_type MoK\a
_diffrn_radiation_wavelength 0.71073
_diffrn_reflns_av_R_equivalents 0.0391
_diffrn_reflns_av_sigmaI/netI 0.0838
_diffrn_reflns_limit_h_max 15
_diffrn_reflns_limit_h_min -15
_diffrn_reflns_limit_k_max 16
_diffrn_reflns_limit_k_min 0
_diffrn_reflns_limit_l_max 21
_diffrn_reflns_limit_l_min 0
_diffrn_reflns_number 7263
_diffrn_reflns_theta_max 21.50
_diffrn_reflns_theta_min 2.07
_diffrn_standards_decay_% <1.0
_diffrn_standards_interval_count 197
_diffrn_standards_number 3
_exptl_absorpt_coefficient_mu 1.523
_exptl_absorpt_correction_T_max 1.000
_exptl_absorpt_correction_T_min 0.793
_exptl_absorpt_correction_type 'empirical from DIFABS'
_exptl_crystal_colour Yellow
_exptl_crystal_density_diffrn 1.275
_exptl_crystal_description block
_exptl_crystal_F_000 2008
_exptl_crystal_size_max 0.30
_exptl_crystal_size_mid 0.30
_exptl_crystal_size_min 0.20
_refine_diff_density_max 1.450
_refine_diff_density_min -0.938
_refine_diff_density_rms 0.084
_refine_ls_extinction_method none
_refine_ls_goodness_of_fit_all 0.794
_refine_ls_goodness_of_fit_obs 0.971
_refine_ls_matrix_type full
_refine_ls_number_parameters 438
_refine_ls_number_reflns 5837
_refine_ls_number_restraints 1
_refine_ls_restrained_S_all 0.836
_refine_ls_restrained_S_obs 0.971
_refine_ls_R_factor_all 0.0942
_refine_ls_R_factor_obs 0.0501
_refine_ls_shift/esd_max -0.341
_refine_ls_shift/esd_mean 0.013
_refine_ls_structure_factor_coef Fsqd
_refine_ls_weighting_details 'w=1/[\s^2^(Fo^2^)+(0.1000P)^2^+0.0000P] where P=(Fo^2^+2Fc^2^)/3'
_refine_ls_weighting_scheme calc
_refine_ls_wR_factor_all 0.1559
_refine_ls_wR_factor_obs 0.1314
_reflns_number_observed 3230
_reflns_number_total 5850
_reflns_observed_criterion >2sigma(I)
_cod_data_source_file ic971178y_3.cif
_cod_data_source_block rabj
_cod_depositor_comments
;
The following automatic conversions were performed:

'_refine_ls_weighting_scheme' value 'calc
w=1/[\s^2^(Fo^2^)+(0.1000P)^2^+0.0000P] where P=(Fo^2^+2Fc^2^)/3' was
changed to 'calc'. New tag '_refine_ls_weighting_details' was
created. The value of the new tag was set to
'w=1/[\s^2^(Fo^2^)+(0.1000P)^2^+0.0000P] where P=(Fo^2^+2Fc^2^)/3'.

Automatic conversion script
Id: cif_fix_values 3143 2015-03-26 13:38:13Z robertas 
;
_cod_original_cell_volume 5091.6(16)
_cod_original_formula_sum 'C46.60 H75.20 Cs2 O0.90 P2'
_cod_database_code 4322941

loop_
_symmetry_equiv_pos_as_xyz
'x, y, z'
'-x, y+1/2, -z+1/2'
'-x, -y, -z'
'x, -y-1/2, z-1/2'

loop_
_atom_site_aniso_label
_atom_site_aniso_U_11
_atom_site_aniso_U_22
_atom_site_aniso_U_33
_atom_site_aniso_U_23
_atom_site_aniso_U_13
_atom_site_aniso_U_12
Cs1 0.0470(4) 0.0603(4) 0.0825(4) 0.0013(3) -0.0005(3) 0.0072(3)
Cs2 0.0535(4) 0.0755(5) 0.1248(6) -0.0316(4) 0.0131(4) 0.0026(4)
P1 0.068(2) 0.077(2) 0.071(2) -0.019(2) -0.0104(14) -0.019(2)
P2 0.081(2) 0.063(2) 0.073(2) 0.0101(14) 0.015(2) -0.0107(15)
C1 0.057(6) 0.066(6) 0.058(6) 0.009(5) 0.003(5) -0.007(5)
C2 0.069(6) 0.052(6) 0.075(7) 0.009(5) 0.014(5) -0.021(5)
C3 0.063(6) 0.059(6) 0.086(8) -0.028(6) -0.003(6) -0.004(5)
C4 0.064(6) 0.070(7) 0.062(6) -0.011(6) 0.001(5) -0.003(6)
C5 0.042(5) 0.058(6) 0.049(6) 0.000(5) 0.002(4) -0.005(5)
C6 0.042(5) 0.062(6) 0.062(6) -0.017(5) 0.003(5) 0.004(5)
C7 0.117(11) 0.122(11) 0.072(8) 0.031(8) -0.005(8) -0.019(9)
C8 0.146(13) 0.281(22) 0.047(7) -0.003(10) 0.013(8) 0.024(14)
C9 0.154(13) 0.130(12) 0.081(8) 0.019(8) -0.039(8) 0.027(10)
C10 0.230(20) 0.219(19) 0.126(13) 0.107(13) -0.005(13) -0.063(16)
C11 0.077(9) 0.117(11) 0.140(12) -0.053(9) -0.003(8) -0.039(8)
C12 0.153(16) 0.321(28) 0.308(26) -0.266(25) 0.035(17) -0.078(17)
C13 0.072(10) 0.381(33) 0.274(24) -0.189(24) -0.031(13) -0.043(16)
C14 0.611(57) 0.331(33) 0.357(37) 0.176(29) -0.282(38) -0.419(41)
C15 0.066(7) 0.107(9) 0.060(6) 0.003(6) 0.003(5) -0.021(6)
C16 0.147(13) 0.295(22) 0.065(8) 0.025(11) 0.021(8) -0.088(14)
C17 0.127(12) 0.123(12) 0.181(15) 0.075(11) -0.015(11) -0.027(10)
C18 0.055(7) 0.184(14) 0.121(10) 0.004(10) 0.034(7) -0.023(8)
C21 0.053(5) 0.047(5) 0.051(6) -0.010(5) -0.009(5) 0.011(5)
C22 0.048(5) 0.038(5) 0.068(6) -0.010(5) 0.008(5) -0.002(4)
C23 0.052(5) 0.045(5) 0.063(6) 0.009(5) 0.008(5) 0.003(5)
C24 0.049(5) 0.057(6) 0.058(6) 0.000(5) -0.007(5) 0.004(5)
C25 0.033(5) 0.043(5) 0.064(6) 0.005(5) -0.002(4) 0.003(4)
C26 0.038(5) 0.046(5) 0.059(6) 0.006(5) -0.001(4) 0.005(4)
C27 0.077(7) 0.087(8) 0.068(7) -0.017(6) 0.012(6) -0.002(6)
C28 0.128(10) 0.087(8) 0.081(8) -0.013(7) 0.031(7) -0.001(8)
C29 0.116(10) 0.142(11) 0.068(7) -0.008(8) -0.015(7) 0.045(9)
C30 0.165(14) 0.173(13) 0.075(8) -0.062(9) 0.005(8) -0.082(11)
C31 0.070(7) 0.073(7) 0.082(8) 0.014(6) 0.017(6) -0.006(6)
C32 0.085(17) 0.092(24) 0.134(36) 0.082(27) 0.010(17) -0.014(15)
C33 0.098(26) 0.077(19) 0.117(20) 0.021(16) 0.020(17) -0.034(20)
C34 0.079(19) 0.136(22) 0.053(16) 0.008(15) 0.003(15) -0.045(17)
C32' 0.198(58) 0.194(45) 0.057(19) 0.019(22) 0.013(24) -0.103(46)
C33' 0.163(36) 0.054(17) 0.103(23) 0.023(15) 0.014(23) -0.001(18)
C34' 0.053(18) 0.203(48) 0.200(45) 0.045(42) 0.035(21) -0.033(22)
C35 0.053(6) 0.061(7) 0.067(6) 0.001(5) -0.015(5) -0.002(5)
C36 0.086(8) 0.097(9) 0.087(8) -0.011(7) -0.042(6) -0.006(7)
C37 0.054(6) 0.107(9) 0.127(9) 0.009(8) -0.023(6) -0.021(6)
C38 0.098(8) 0.048(6) 0.090(8) -0.019(5) -0.020(6) -0.006(6)
O1 0.128(8) 0.145(9) 0.085(7) -0.001(6) -0.012(6) -0.020(7)
C41 0.123(12) 0.133(14) 0.079(10) -0.016(10) 0.009(9) -0.035(11)
C42 0.147(16) 0.217(23) 0.095(12) 0.010(14) -0.029(12) 0.052(17)
C43 0.268(31) 0.100(15) 0.163(21) -0.010(14) 0.053(21) -0.044(17)
C44 0.121(14) 0.227(23) 0.074(11) -0.007(12) -0.002(10) -0.066(15)

loop_
_atom_site_label
_atom_site_type_symbol
_atom_site_fract_x
_atom_site_fract_y
_atom_site_fract_z
_atom_site_U_iso_or_equiv
_atom_site_thermal_displace_type
_atom_site_occupancy
_atom_site_calc_flag
_atom_site_refinement_flags
_atom_site_disorder_group
Cs1 Cs 0.86583(3) 0.39800(4) 0.04012(3) 0.0633(2) Uani 1 d . .
Cs2 Cs 0.63068(4) 0.59918(4) 0.04594(4) 0.0844(3) Uani 1 d . .
P1 P 0.6295(2) 0.3945(2) -0.00972(13) 0.0722(8) Uani 1 d D .
H1 H 0.6038(60) 0.3778(54) 0.0316(32) 0.087 Uiso 1 d D .
P2 P 0.8795(2) 0.6207(2) 0.02299(14) 0.0720(8) Uani 1 d D .
H2 H 0.9031(59) 0.6320(54) 0.0676(32) 0.086 Uiso 1 d D .
C1 C 0.5258(4) 0.2492(4) -0.0201(2) 0.060(2) Uani 1 d G .
C2 C 0.4638(4) 0.1982(3) -0.0509(3) 0.065(3) Uani 1 d G .
H2A H 0.4333(5) 0.1579(4) -0.0277(4) 0.078 Uiso 1 calc R .
C3 C 0.4469(3) 0.2069(3) -0.1161(3) 0.069(3) Uani 1 d G .
C4 C 0.4920(4) 0.2666(4) -0.1504(2) 0.065(3) Uani 1 d G .
H4A H 0.4806(6) 0.2724(6) -0.1945(2) 0.078 Uiso 1 calc R .
C5 C 0.5541(4) 0.3175(3) -0.1196(3) 0.050(2) Uani 1 d G .
C6 C 0.5709(3) 0.3088(3) -0.0544(3) 0.055(2) Uani 1 d G .
C7 C 0.5425(9) 0.2261(8) 0.0513(6) 0.104(4) Uani 1 d . .
C8 C 0.4951(9) 0.2845(11) 0.0958(5) 0.158(7) Uani 1 d . .
H8A H 0.4324(9) 0.2867(11) 0.0838(5) 0.236 Uiso 1 calc R .
H8B H 0.5207(9) 0.3394(11) 0.0927(5) 0.236 Uiso 1 calc R .
H8C H 0.5019(9) 0.2647(11) 0.1393(5) 0.236 Uiso 1 calc R .
C9 C 0.6417(9) 0.2177(8) 0.0659(5) 0.122(5) Uani 1 d . .
H9A H 0.6675(9) 0.1794(8) 0.0359(5) 0.183 Uiso 1 calc R .
H9B H 0.6508(9) 0.1969(8) 0.1090(5) 0.183 Uiso 1 calc R .
H9C H 0.6699(9) 0.2714(8) 0.0622(5) 0.183 Uiso 1 calc R .
C10 C 0.5058(13) 0.1381(11) 0.0692(7) 0.192(8) Uani 1 d . .
H10A H 0.5327(13) 0.0965(11) 0.0425(7) 0.288 Uiso 1 calc R .
H10B H 0.4417(13) 0.1371(11) 0.0625(7) 0.288 Uiso 1 calc R .
H10C H 0.5203(13) 0.1264(11) 0.1136(7) 0.288 Uiso 1 calc R .
C11 C 0.3718(9) 0.1554(9) -0.1488(7) 0.111(5) Uani 1 d . .
C12 C 0.3951(12) 0.1311(14) -0.2152(10) 0.260(14) Uani 1 d . .
H12A H 0.4134(12) 0.1798(14) -0.2385(10) 0.390 Uiso 1 calc R .
H12B H 0.3437(12) 0.1064(14) -0.2366(10) 0.390 Uiso 1 calc R .
H12C H 0.4435(12) 0.0914(14) -0.2135(10) 0.390 Uiso 1 calc R .
C13 C 0.2935(10) 0.2127(15) -0.1633(9) 0.243(13) Uani 1 d . .
H13A H 0.3135(10) 0.2600(15) -0.1876(9) 0.364 Uiso 1 calc R .
H13B H 0.2687(10) 0.2317(15) -0.1236(9) 0.364 Uiso 1 calc R .
H13C H 0.2482(10) 0.1831(15) -0.1879(9) 0.364 Uiso 1 calc R .
C14 C 0.3434(23) 0.0871(16) -0.1129(13) 0.438(30) Uani 1 d . .
H14A H 0.3292(23) 0.1053(16) -0.0703(13) 0.657 Uiso 1 calc R .
H14B H 0.3905(23) 0.0462(16) -0.1103(13) 0.657 Uiso 1 calc R .
H14C H 0.2910(23) 0.0629(16) -0.1334(13) 0.657 Uiso 1 calc R .
C15 C 0.6052(7) 0.3752(7) -0.1645(4) 0.078(3) Uani 1 d . .
C16 C 0.5900(10) 0.3511(11) -0.2373(5) 0.169(8) Uani 1 d . .
H16A H 0.5270(10) 0.3532(11) -0.2482(5) 0.253 Uiso 1 calc R .
H16B H 0.6122(10) 0.2956(11) -0.2444(5) 0.253 Uiso 1 calc R .
H16C H 0.6216(10) 0.3899(11) -0.2638(5) 0.253 Uiso 1 calc R .
C17 C 0.5713(9) 0.4652(9) -0.1560(7) 0.144(6) Uani 1 d . .
H17A H 0.5075(9) 0.4669(9) -0.1641(7) 0.216 Uiso 1 calc R .
H17B H 0.6005(9) 0.5013(9) -0.1860(7) 0.216 Uiso 1 calc R .
H17C H 0.5847(9) 0.4837(9) -0.1128(7) 0.216 Uiso 1 calc R .
C18 C 0.7061(7) 0.3701(9) -0.1522(6) 0.120(5) Uani 1 d . .
H18A H 0.7359(7) 0.4070(9) -0.1813(6) 0.180 Uiso 1 calc R .
H18B H 0.7261(7) 0.3138(9) -0.1591(6) 0.180 Uiso 1 calc R .
H18C H 0.7202(7) 0.3864(9) -0.1086(6) 0.180 Uiso 1 calc R .
C21 C 0.9944(4) 0.7589(3) -0.0028(2) 0.051(2) Uani 1 d G .
C22 C 1.0384(3) 0.8120(3) -0.0435(3) 0.051(2) Uani 1 d G .
H22A H 1.0747(4) 0.8545(4) -0.0266(4) 0.062 Uiso 1 calc R .
C23 C 1.0287(3) 0.8023(3) -0.1092(3) 0.053(2) Uani 1 d G .
C24 C 0.9750(4) 0.7395(4) -0.1342(2) 0.055(2) Uani 1 d G .
H24A H 0.9685(5) 0.7329(5) -0.1786(2) 0.066 Uiso 1 calc R .
C25 C 0.9310(3) 0.6864(3) -0.0935(3) 0.047(2) Uani 1 d G .
C26 C 0.9407(3) 0.6961(3) -0.0278(2) 0.048(2) Uani 1 d G .
C27 C 1.0144(7) 0.7784(7) 0.0695(5) 0.077(3) Uani 1 d . .
C28 C 0.9270(8) 0.8050(7) 0.1022(5) 0.098(4) Uani 1 d . .
H28A H 0.8999(8) 0.8506(7) 0.0786(5) 0.148 Uiso 1 calc R .
H28B H 0.9406(8) 0.8224(7) 0.1456(5) 0.148 Uiso 1 calc R .
H28C H 0.8861(8) 0.7586(7) 0.1026(5) 0.148 Uiso 1 calc R .
C29 C 1.0600(8) 0.7064(8) 0.1038(5) 0.109(4) Uani 1 d . .
H29A H 1.1136(8) 0.6916(8) 0.0817(5) 0.163 Uiso 1 calc R .
H29B H 1.0201(8) 0.6592(8) 0.1041(5) 0.163 Uiso 1 calc R .
H29C H 1.0753(8) 0.7224(8) 0.1473(5) 0.163 Uiso 1 calc R .
C30 C 1.0748(9) 0.8567(9) 0.0802(5) 0.138(6) Uani 1 d . .
H30A H 1.0476(9) 0.9040(9) 0.0588(5) 0.206 Uiso 1 calc R .
H30B H 1.1329(9) 0.8465(9) 0.0629(5) 0.206 Uiso 1 calc R .
H30C H 1.0810(9) 0.8681(9) 0.1255(5) 0.206 Uiso 1 calc R .
C31 C 1.0752(7) 0.8660(7) -0.1559(5) 0.074(3) Uani 1 d . .
C32 C 1.0042(16) 0.9081(18) -0.1952(17) 0.103(16) Uani 0.51(3) d P 1
H32A H 0.9676(16) 0.8668(18) -0.2169(17) 0.155 Uiso 0.51(3) calc PR 1
H32B H 1.0315(16) 0.9435(18) -0.2266(17) 0.155 Uiso 0.51(3) calc PR 1
H32C H 0.9675(16) 0.9414(18) -0.1678(17) 0.155 Uiso 0.51(3) calc PR 1
C33 C 1.1293(21) 0.9318(16) -0.1232(12) 0.097(12) Uani 0.51(3) d P 1
H33A H 1.1759(21) 0.9062(16) -0.0971(12) 0.145 Uiso 0.51(3) calc PR 1
H33B H 1.0913(21) 0.9646(16) -0.0964(12) 0.145 Uiso 0.51(3) calc PR 1
H33C H 1.1557(21) 0.9671(16) -0.1549(12) 0.145 Uiso 0.51(3) calc PR 1
C34 C 1.1357(18) 0.8177(17) -0.2014(11) 0.089(10) Uani 0.51(3) d P 1
H34A H 1.1012(18) 0.7748(17) -0.2230(11) 0.134 Uiso 0.51(3) calc PR 1
H34B H 1.1843(18) 0.7925(17) -0.1769(11) 0.134 Uiso 0.51(3) calc PR 1
H34C H 1.1594(18) 0.8554(17) -0.2326(11) 0.134 Uiso 0.51(3) calc PR 1
C32' C 1.0557(32) 0.8449(26) -0.2235(13) 0.150(25) Uani 0.49(3) d P 2
H32D H 0.9920(32) 0.8474(26) -0.2320(13) 0.225 Uiso 0.49(3) calc PR 2
H32E H 1.0769(32) 0.7894(26) -0.2321(13) 0.225 Uiso 0.49(3) calc PR 2
H32F H 1.0854(32) 0.8840(26) -0.2509(13) 0.225 Uiso 0.49(3) calc PR 2
C33' C 1.0374(25) 0.9570(15) -0.1401(14) 0.106(14) Uani 0.49(3) d P 2
H33D H 0.9730(25) 0.9568(15) -0.1445(14) 0.160 Uiso 0.49(3) calc PR 2
H33E H 1.0617(25) 0.9968(15) -0.1695(14) 0.160 Uiso 0.49(3) calc PR 2
H33F H 1.0547(25) 0.9720(15) -0.0967(14) 0.160 Uiso 0.49(3) calc PR 2
C34' C 1.1718(17) 0.8615(28) -0.1494(20) 0.151(22) Uani 0.49(3) d P 2
H34D H 1.1900(17) 0.8745(28) -0.1058(20) 0.227 Uiso 0.49(3) calc PR 2
H34E H 1.1983(17) 0.9009(28) -0.1782(20) 0.227 Uiso 0.49(3) calc PR 2
H34F H 1.1914(17) 0.8060(28) -0.1598(20) 0.227 Uiso 0.49(3) calc PR 2
C35 C 0.8736(6) 0.6189(5) -0.1295(4) 0.061(2) Uani 1 d . .
C36 C 0.8768(7) 0.6265(7) -0.2026(5) 0.091(4) Uani 1 d . .
H36A H 0.8538(7) 0.6802(7) -0.2157(5) 0.136 Uiso 1 calc R .
H36B H 0.8407(7) 0.5832(7) -0.2222(5) 0.136 Uiso 1 calc R .
H36C H 0.9378(7) 0.6209(7) -0.2159(5) 0.136 Uiso 1 calc R .
C37 C 0.7731(6) 0.6280(7) -0.1118(6) 0.097(4) Uani 1 d . .
H37A H 0.7530(6) 0.6838(7) -0.1215(6) 0.145 Uiso 1 calc R .
H37B H 0.7668(6) 0.6173(7) -0.0666(6) 0.145 Uiso 1 calc R .
H37C H 0.7375(6) 0.5887(7) -0.1363(6) 0.145 Uiso 1 calc R .
C38 C 0.9115(7) 0.5323(5) -0.1158(5) 0.079(3) Uani 1 d . .
H38A H 0.9121(7) 0.5221(5) -0.0702(5) 0.118 Uiso 1 calc R .
H38B H 0.9717(7) 0.5290(5) -0.1311(5) 0.118 Uiso 1 calc R .
H38C H 0.8748(7) 0.4910(5) -0.1373(5) 0.118 Uiso 1 calc R .
O1 O 0.7501(7) 0.4873(7) 0.1500(4) 0.119(3) Uani 0.90 d P .
C41 C 0.8185(10) 0.5177(10) 0.1919(7) 0.112(5) Uani 0.90 d P .
H41A H 0.7985(10) 0.5660(10) 0.2159(7) 0.134 Uiso 0.90 calc PR .
H41B H 0.8719(10) 0.5325(10) 0.1686(7) 0.134 Uiso 0.90 calc PR .
C42 C 0.8348(13) 0.4454(15) 0.2343(8) 0.154(7) Uani 0.90 d P .
H42A H 0.8900(13) 0.4176(15) 0.2228(8) 0.185 Uiso 0.90 calc PR .
H42B H 0.8407(13) 0.4637(15) 0.2788(8) 0.185 Uiso 0.90 calc PR .
C43 C 0.7597(19) 0.3882(11) 0.2269(11) 0.176(9) Uani 0.90 d P .
H43A H 0.7787(19) 0.3349(11) 0.2095(11) 0.211 Uiso 0.90 calc PR .
H43B H 0.7312(19) 0.3786(11) 0.2678(11) 0.211 Uiso 0.90 calc PR .
C44 C 0.7021(12) 0.4302(15) 0.1836(8) 0.141(7) Uani 0.90 d P .
H44A H 0.6739(12) 0.3905(15) 0.1541(8) 0.169 Uiso 0.90 calc PR .
H44B H 0.6552(12) 0.4583(15) 0.2069(8) 0.169 Uiso 0.90 calc PR .
C51 C 0.3455(10) -0.0021(11) 0.1338(10) 0.278(12) Uiso 1 d G .
C52 C 0.2975(13) -0.0206(8) 0.0780(9) 0.187(7) Uiso 1 d G .
C53 C 0.2320(12) 0.0334(13) 0.0554(6) 0.294(15) Uiso 1 d G .
C54 C 0.2146(10) 0.1060(11) 0.0884(10) 0.214(9) Uiso 1 d G .
C55 C 0.2626(14) 0.1245(8) 0.1441(9) 0.204(8) Uiso 1 d G .
C56 C 0.3281(12) 0.0705(14) 0.1668(6) 0.241(10) Uiso 1 d G .
C57 C 0.3573(24) -0.0840(21) 0.1063(17) 0.180(18) Uiso 0.54(3) d P 1
C57' C 0.1892(31) 0.0799(26) 0.0298(21) 0.187(21) Uiso 0.46(3) d P 2

loop_
_atom_type_symbol
_atom_type_description
_atom_type_scat_dispersion_real
_atom_type_scat_dispersion_imag
_atom_type_scat_source
C C 0.0033 0.0016 'International Tables Vol C Tables 4.2.6.8 and 6.1.1.4'
H H 0.0000 0.0000 'International Tables Vol C Tables 4.2.6.8 and 6.1.1.4'
P P 0.1023 0.0942 'International Tables Vol C Tables 4.2.6.8 and 6.1.1.4'
Cs Cs -0.3680 2.1192 'International Tables Vol C Tables 4.2.6.8 and 6.1.1.4'
O O 0.0106 0.0060 'International Tables Vol C Tables 4.2.6.8 and 6.1.1.4'

loop_
_geom_angle_atom_site_label_1
_geom_angle_atom_site_label_2
_geom_angle_atom_site_label_3
_geom_angle
_geom_angle_site_symmetry_1
_geom_angle_site_symmetry_3
_geom_angle_publ_flag
O1 Cs1 C26 138.4(4) . 3_765 ?
O1 Cs1 C21 146.9(2) . 3_765 ?
C26 Cs1 C21 23.9(3) 3_765 3_765 ?
O1 Cs1 C25 115.1(4) . 3_765 ?
C26 Cs1 C25 23.34(13) 3_765 3_765 ?
C21 Cs1 C25 40.8(4) 3_765 3_765 ?
O1 Cs1 P2 70.3(2) . . ?
C26 Cs1 P2 113.4(2) 3_765 . ?
C21 Cs1 P2 132.94(11) 3_765 . ?
C25 Cs1 P2 111.5(3) 3_765 . ?
O1 Cs1 C29 165.3(3) . 3_765 ?
C26 Cs1 C29 55.5(4) 3_765 3_765 ?
C21 Cs1 C29 42.4(2) 3_765 3_765 ?
C25 Cs1 C29 78.5(4) 3_765 3_765 ?
P2 Cs1 C29 110.9(2) . 3_765 ?
O1 Cs1 P1 71.2(2) . . ?
C26 Cs1 P1 144.9(4) 3_765 . ?
C21 Cs1 P1 121.50(10) 3_765 . ?
C25 Cs1 P1 155.9(3) 3_765 . ?
P2 Cs1 P1 92.51(7) . . ?
C29 Cs1 P1 94.2(2) 3_765 . ?
O1 Cs1 C22 127.5(5) . 3_765 ?
C26 Cs1 C22 39.8(2) 3_765 3_765 ?
C21 Cs1 C22 22.2(4) 3_765 3_765 ?
C25 Cs1 C22 45.4(2) 3_765 3_765 ?
P2 Cs1 C22 153.3(4) . 3_765 ?
C29 Cs1 C22 57.6(5) 3_765 3_765 ?
P1 Cs1 C22 111.5(4) . 3_765 ?
O1 Cs1 C24 103.5(5) . 3_765 ?
C26 Cs1 C24 39.0(2) 3_765 3_765 ?
C21 Cs1 C24 45.2(5) 3_765 3_765 ?
C25 Cs1 C24 21.56(10) 3_765 3_765 ?
P2 Cs1 C24 126.8(4) . 3_765 ?
C29 Cs1 C24 87.5(5) 3_765 3_765 ?
P1 Cs1 C24 137.1(3) . 3_765 ?
C22 Cs1 C24 37.59(15) 3_765 3_765 ?
O1 Cs1 C38 93.1(2) . 3_765 ?
C26 Cs1 C38 53.5(4) 3_765 3_765 ?
C21 Cs1 C38 77.0(2) 3_765 3_765 ?
C25 Cs1 C38 40.3(3) 3_765 3_765 ?
P2 Cs1 C38 72.44(14) . 3_765 ?
C29 Cs1 C38 101.2(2) 3_765 3_765 ?
P1 Cs1 C38 161.48(14) . 3_765 ?
C22 Cs1 C38 85.7(4) 3_765 3_765 ?
C24 Cs1 C38 54.8(4) 3_765 3_765 ?
O1 Cs1 C23 109.1(5) . 3_765 ?
C26 Cs1 C23 44.8(2) 3_765 3_765 ?
C21 Cs1 C23 38.0(5) 3_765 3_765 ?
C25 Cs1 C23 37.7(2) 3_765 3_765 ?
P2 Cs1 C23 147.6(4) . 3_765 ?
C29 Cs1 C23 78.0(5) 3_765 3_765 ?
P1 Cs1 C23 118.5(4) . 3_765 ?
C22 Cs1 C23 21.03(7) 3_765 3_765 ?
C24 Cs1 C23 20.90(8) 3_765 3_765 ?
C38 Cs1 C23 75.3(4) 3_765 3_765 ?
O1 Cs1 P2 141.5(2) . 3_765 ?
C26 Cs1 P2 26.7(2) 3_765 3_765 ?
C21 Cs1 P2 44.03(11) 3_765 3_765 ?
C25 Cs1 P2 42.2(3) 3_765 3_765 ?
P2 Cs1 P2 89.16(6) . 3_765 ?
C29 Cs1 P2 52.5(2) 3_765 3_765 ?
P1 Cs1 P2 144.28(6) . 3_765 ?
C22 Cs1 P2 64.5(4) 3_765 3_765 ?
C24 Cs1 P2 62.7(4) 3_765 3_765 ?
C38 Cs1 P2 48.8(2) 3_765 3_765 ?
C23 Cs1 P2 71.4(4) 3_765 3_765 ?
O1 Cs2 C6 132.3(5) . 3_665 ?
O1 Cs2 C1 148.1(2) . 3_665 ?
C6 Cs2 C1 23.5(4) 3_665 3_665 ?
O1 Cs2 C5 110.0(5) . 3_665 ?
C6 Cs2 C5 23.28(14) 3_665 3_665 ?
C1 Cs2 C5 40.7(5) 3_665 3_665 ?
O1 Cs2 P1 72.8(2) . . ?
C6 Cs2 P1 115.8(3) 3_665 . ?
C1 Cs2 P1 128.56(11) 3_665 . ?
C5 Cs2 P1 121.0(3) 3_665 . ?
O1 Cs2 C2 133.5(5) . 3_665 ?
C6 Cs2 C2 40.4(2) 3_665 3_665 ?
C1 Cs2 C2 22.8(5) 3_665 3_665 ?
C5 Cs2 C2 46.4(2) 3_665 3_665 ?
P1 Cs2 C2 151.1(5) . 3_665 ?
O1 Cs2 C4 101.8(5) . 3_665 ?
C6 Cs2 C4 40.0(2) 3_665 3_665 ?
C1 Cs2 C4 46.3(5) 3_665 3_665 ?
C5 Cs2 C4 22.45(11) 3_665 3_665 ?
P1 Cs2 C4 140.1(4) . 3_665 ?
C2 Cs2 C4 39.1(2) 3_665 3_665 ?
O1 Cs2 C3 111.9(6) . 3_665 ?
C6 Cs2 C3 46.2(2) 3_665 3_665 ?
C1 Cs2 C3 39.5(6) 3_665 3_665 ?
C5 Cs2 C3 39.3(2) 3_665 3_665 ?
P1 Cs2 C3 160.2(5) . 3_665 ?
C2 Cs2 C3 22.11(8) 3_665 3_665 ?
C4 Cs2 C3 21.99(9) 3_665 3_665 ?
O1 Cs2 P2 67.4(2) . . ?
C6 Cs2 P2 148.5(3) 3_665 . ?
C1 Cs2 P2 126.04(11) 3_665 . ?
C5 Cs2 P2 145.1(3) 3_665 . ?
P1 Cs2 P2 92.32(7) . . ?
C2 Cs2 P2 108.3(5) 3_665 . ?
C4 Cs2 P2 122.7(4) 3_665 . ?
C3 Cs2 P2 107.3(5) 3_665 . ?
O1 Cs2 P1 130.7(2) . 3_665 ?
C6 Cs2 P1 28.2(3) 3_665 3_665 ?
C1 Cs2 P1 44.14(12) 3_665 3_665 ?
C5 Cs2 P1 44.0(4) 3_665 3_665 ?
P1 Cs2 P1 87.94(7) . 3_665 ?
C2 Cs2 P1 65.8(4) 3_665 3_665 ?
C4 Cs2 P1 65.5(4) 3_665 3_665 ?
C3 Cs2 P1 74.4(5) 3_665 3_665 ?
P2 Cs2 P1 160.49(6) . 3_665 ?
O1 Cs2 Cs1 42.6(2) . . ?
C6 Cs2 Cs1 163.5(3) 3_665 . ?
C1 Cs2 Cs1 168.81(8) 3_665 . ?
C5 Cs2 Cs1 150.3(5) 3_665 . ?
P1 Cs2 Cs1 49.56(5) . . ?
C2 Cs2 Cs1 156.1(5) 3_665 . ?
C4 Cs2 Cs1 143.8(5) 3_665 . ?
C3 Cs2 Cs1 146.1(5) 3_665 . ?
P2 Cs2 Cs1 48.03(4) . . ?
P1 Cs2 Cs1 137.31(4) 3_665 . ?
O1 Cs2 Cs2 106.7(2) . 3_665 ?
C6 Cs2 Cs2 68.5(3) 3_665 3_665 ?
C1 Cs2 Cs2 82.95(11) 3_665 3_665 ?
C5 Cs2 Cs2 78.8(3) 3_665 3_665 ?
P1 Cs2 Cs2 47.38(5) . 3_665 ?
C2 Cs2 Cs2 105.6(4) 3_665 3_665 ?
C4 Cs2 Cs2 101.2(4) 3_665 3_665 ?
C3 Cs2 Cs2 114.5(5) 3_665 3_665 ?
P2 Cs2 Cs2 136.09(5) . 3_665 ?
P1 Cs2 Cs2 40.56(4) 3_665 3_665 ?
Cs1 Cs2 Cs2 96.84(2) . 3_665 ?
C6 P1 Cs2 149.3(2) . . ?
C6 P1 Cs1 126.1(2) . . ?
Cs2 P1 Cs1 83.95(5) . . ?
C6 P1 Cs2 58.4(2) . 3_665 ?
Cs2 P1 Cs2 92.06(7) . 3_665 ?
Cs1 P1 Cs2 174.06(8) . 3_665 ?
C26 P2 Cs1 137.0(2) . . ?
C26 P2 Cs2 129.1(2) . . ?
Cs1 P2 Cs2 80.69(6) . . ?
C26 P2 Cs1 52.2(2) . 3_765 ?
Cs1 P2 Cs1 90.84(6) . 3_765 ?
Cs2 P2 Cs1 165.04(9) . 3_765 ?
C2 C1 C6 120.0 . . ?
C2 C1 C7 113.2(6) . . ?
C6 C1 C7 126.6(6) . . ?
C2 C1 Cs2 84.3(2) . 3_665 ?
C6 C1 Cs2 76.5(2) . 3_665 ?
C7 C1 Cs2 114.5(6) . 3_665 ?
C1 C2 C3 120.0 . . ?
C1 C2 Cs2 72.9(2) . 3_665 ?
C3 C2 Cs2 82.7(2) . 3_665 ?
C4 C3 C2 120.0 . . ?
C4 C3 C11 120.2(7) . . ?
C2 C3 C11 119.5(7) . . ?
C4 C3 Cs2 77.3(2) . 3_665 ?
C2 C3 Cs2 75.1(2) . 3_665 ?
C11 C3 Cs2 113.6(6) . 3_665 ?
C3 C4 C5 120.0 . . ?
C3 C4 Cs2 80.7(2) . 3_665 ?
C5 C4 Cs2 73.2(2) . 3_665 ?
C6 C5 C4 120.0 . . ?
C6 C5 C15 125.4(5) . . ?
C4 C5 C15 114.4(5) . . ?
C6 C5 Cs2 74.4(2) . 3_665 ?
C4 C5 Cs2 84.4(2) . 3_665 ?
C15 C5 Cs2 116.9(5) . 3_665 ?
C5 C6 C1 120.0 . . ?
C5 C6 P1 119.1(4) . . ?
C1 C6 P1 118.8(4) . . ?
C5 C6 Cs2 82.4(2) . 3_665 ?
C1 C6 Cs2 80.0(2) . 3_665 ?
P1 C6 Cs2 93.4(2) . 3_665 ?
C8 C7 C9 113.9(11) . . ?
C8 C7 C1 112.1(10) . . ?
C9 C7 C1 110.3(10) . . ?
C8 C7 C10 104.0(12) . . ?
C9 C7 C10 102.7(12) . . ?
C1 C7 C10 113.4(10) . . ?
C14 C11 C12 112.0(18) . . ?
C14 C11 C13 109.8(19) . . ?
C12 C11 C13 100.0(14) . . ?
C14 C11 C3 114.3(13) . . ?
C12 C11 C3 111.5(11) . . ?
C13 C11 C3 108.2(11) . . ?
C18 C15 C5 111.9(9) . . ?
C18 C15 C17 110.9(10) . . ?
C5 C15 C17 109.0(8) . . ?
C18 C15 C16 105.3(9) . . ?
C5 C15 C16 112.2(8) . . ?
C17 C15 C16 107.4(11) . . ?
C22 C21 C26 120.0 . . ?
C22 C21 C27 112.8(5) . . ?
C26 C21 C27 127.2(5) . . ?
C22 C21 Cs1 90.6(2) . 3_765 ?
C26 C21 Cs1 74.1(2) . 3_765 ?
C27 C21 Cs1 105.5(5) . 3_765 ?
C21 C22 C23 120.0 . . ?
C21 C22 Cs1 67.2(2) . 3_765 ?
C23 C22 Cs1 86.9(2) . 3_765 ?
C24 C23 C22 120.0 . . ?
C24 C23 C31 120.0(6) . . ?
C22 C23 C31 119.9(6) . . ?
C24 C23 Cs1 76.1(2) . 3_765 ?
C22 C23 Cs1 72.1(2) . 3_765 ?
C31 C23 Cs1 126.0(5) . 3_765 ?
C25 C24 C23 120.0 . . ?
C25 C24 Cs1 67.8(2) . 3_765 ?
C23 C24 Cs1 83.0(2) . 3_765 ?
C24 C25 C26 120.0 . . ?
C24 C25 C35 113.4(5) . . ?
C26 C25 C35 126.6(5) . . ?
C24 C25 Cs1 90.6(2) . 3_765 ?
C26 C25 Cs1 70.1(2) . 3_765 ?
C35 C25 Cs1 110.3(4) . 3_765 ?
C25 C26 C21 120.0 . . ?
C25 C26 P2 116.7(3) . . ?
C21 C26 P2 123.3(3) . . ?
C25 C26 Cs1 86.5(2) . 3_765 ?
C21 C26 Cs1 82.0(2) . 3_765 ?
P2 C26 Cs1 101.1(2) . 3_765 ?
C29 C27 C28 112.2(9) . . ?
C29 C27 C21 112.1(8) . . ?
C28 C27 C21 109.7(8) . . ?
C29 C27 C30 107.3(10) . . ?
C28 C27 C30 101.9(9) . . ?
C21 C27 C30 113.3(8) . . ?
C34' C31 C32' 104.4(24) . . ?
C33 C31 C32 107.6(18) . . ?
C33 C31 C34 108.6(15) . . ?
C32 C31 C34 108.2(18) . . ?
C34' C31 C23 111.3(15) . . ?
C32' C31 C23 111.1(13) . . ?
C33 C31 C23 114.9(12) . . ?
C32 C31 C23 108.3(11) . . ?
C34 C31 C23 109.1(11) . . ?
C34' C31 C33' 112.5(22) . . ?
C32' C31 C33' 110.2(22) . . ?
C23 C31 C33' 107.4(11) . . ?
C38 C35 C36 103.8(8) . . ?
C38 C35 C25 110.2(6) . . ?
C36 C35 C25 113.1(7) . . ?
C38 C35 C37 113.3(8) . . ?
C36 C35 C37 106.5(8) . . ?
C25 C35 C37 109.9(7) . . ?
C44 O1 C41 107.2(11) . . ?
C44 O1 Cs1 111.3(10) . . ?
C41 O1 Cs1 101.4(8) . . ?
C44 O1 Cs2 114.7(11) . . ?
C41 O1 Cs2 125.9(10) . . ?
Cs1 O1 Cs2 93.8(2) . . ?
O1 C41 C42 101.7(12) . . ?
C43 C42 C41 108.6(15) . . ?
C44 C43 C42 102.9(16) . . ?
O1 C44 C43 109.2(16) . . ?
C57 C51 C52 62.5(18) . . ?
C57 C51 C56 171.9(18) . . ?
C52 C51 C56 120.0 . . ?
C51 C52 C53 120.0 . . ?
C51 C52 C57 61.0(18) . . ?
C53 C52 C57 172.3(17) . . ?
C57' C53 C54 63.8(24) . . ?
C57' C53 C52 168.6(28) . . ?
C54 C53 C52 120.0 . . ?
C57' C54 C53 48.1(22) . . ?
C57' C54 C55 164.6(24) . . ?
C53 C54 C55 120.0 . . ?
C54 C55 C56 120.0 . . ?
C55 C56 C51 120.0 . . ?
C51 C57 C52 56.6(12) . . ?
C53 C57' C54 68.0(24) . . ?

loop_
_geom_bond_atom_site_label_1
_geom_bond_atom_site_label_2
_geom_bond_distance
_geom_bond_site_symmetry_2
_geom_bond_publ_flag
Cs1 O1 3.260(10) . ?
Cs1 C26 3.30(2) 3_765 ?
Cs1 C21 3.398(5) 3_765 ?
Cs1 C25 3.50(2) 3_765 ?
Cs1 P2 3.621(3) . ?
Cs1 C29 3.656(10) 3_765 ?
Cs1 P1 3.679(3) . ?
Cs1 C22 3.686(14) 3_765 ?
Cs1 C24 3.78(2) 3_765 ?
Cs1 C38 3.836(10) 3_765 ?
Cs1 C23 3.868(13) 3_765 ?
Cs1 P2 4.097(3) 3_765 ?
Cs2 O1 3.323(10) . ?
Cs2 C6 3.39(2) 3_665 ?
Cs2 C1 3.430(6) 3_665 ?
Cs2 C5 3.48(2) 3_665 ?
Cs2 P1 3.505(3) . ?
Cs2 C2 3.57(2) 3_665 ?
Cs2 C4 3.62(2) 3_665 ?
Cs2 C3 3.664(13) 3_665 ?
Cs2 P2 3.801(3) . ?
Cs2 P1 3.967(3) 3_665 ?
Cs2 Cs2 5.3874(14) 3_665 ?
P1 C6 1.878(5) . ?
P1 Cs2 3.967(3) 3_665 ?
P2 C26 1.876(5) . ?
P2 Cs1 4.097(3) 3_765 ?
C1 C2 1.39 . ?
C1 C6 1.39 . ?
C1 C7 1.556(12) . ?
C1 Cs2 3.430(6) 3_665 ?
C2 C3 1.39 . ?
C2 Cs2 3.570(6) 3_665 ?
C3 C4 1.39 . ?
C3 C11 1.549(11) . ?
C3 Cs2 3.664(6) 3_665 ?
C4 C5 1.39 . ?
C4 Cs2 3.623(6) 3_665 ?
C5 C6 1.39 . ?
C5 C15 1.544(10) . ?
C5 Cs2 3.485(5) 3_665 ?
C6 Cs2 3.386(5) 3_665 ?
C7 C8 1.52(2) . ?
C7 C9 1.52(2) . ?
C7 C10 1.57(2) . ?
C11 C14 1.41(2) . ?
C11 C12 1.50(2) . ?
C11 C13 1.52(2) . ?
C15 C18 1.535(14) . ?
C15 C17 1.55(2) . ?
C15 C16 1.586(14) . ?
C21 C22 1.39 . ?
C21 C26 1.39 . ?
C21 C27 1.569(10) . ?
C21 Cs1 3.398(5) 3_765 ?
C22 C23 1.39 . ?
C22 Cs1 3.685(5) 3_765 ?
C23 C24 1.39 . ?
C23 C31 1.594(10) . ?
C23 Cs1 3.868(5) 3_765 ?
C24 C25 1.39 . ?
C24 Cs1 3.782(5) 3_765 ?
C25 C26 1.39 . ?
C25 C35 1.573(9) . ?
C25 Cs1 3.502(5) 3_765 ?
C26 Cs1 3.299(5) 3_765 ?
C27 C29 1.521(14) . ?
C27 C28 1.559(13) . ?
C27 C30 1.570(14) . ?
C31 C34' 1.46(3) . ?
C31 C32' 1.48(3) . ?
C31 C33 1.49(2) . ?
C31 C32 1.50(2) . ?
C31 C34 1.55(2) . ?
C31 C33' 1.61(3) . ?
C35 C38 1.535(12) . ?
C35 C36 1.539(13) . ?
C35 C37 1.573(13) . ?
O1 C44 1.38(2) . ?
O1 C41 1.423(14) . ?
C41 C42 1.48(2) . ?
C42 C43 1.46(2) . ?
C43 C44 1.41(2) . ?
C51 C57 1.46(4) . ?
C51 C52 1.39 . ?
C51 C56 1.39 . ?
C52 C53 1.39 . ?
C52 C57 1.48(4) . ?
C53 C57' 1.12(5) . ?
C53 C54 1.39 . ?
C54 C57' 1.35(4) . ?
C54 C55 1.39 . ?
C55 C56 1.39 . ?
